data_4349033
loop_
_publ_author_name
'Li, Yu-Ling'
'Zhao, Yue'
'Wang, Peng'
'Kang, Yan-Shang'
'Liu, Qing'
'Zhang, Xiu-Du'
'Sun, Wei-Yin'

_publ_section_title
;
 Multifunctional Metal-Organic Frameworks with Fluorescent Sensing and
 Selective Adsorption Properties.
;
_journal_issue 22
_journal_name_full 'Inorganic chemistry'
_journal_page_first 11821
_journal_page_last 11830
_journal_paper_doi 10.1021/acs.inorgchem.6b01869
_journal_volume 55
_journal_year 2016
_chemical_formula_moiety 'C28 H18 Cd N4 O4'
_chemical_formula_sum 'C28 H18 Cd N4 O4'
_chemical_formula_weight 586.86
_space_group_crystal_system cubic
_space_group_IT_number 207
_space_group_name_Hall 'P 4 2 3'
_space_group_name_H-M_alt 'P 4 3 2'
_atom_sites_solution_hydrogens geom
_audit_creation_method SHELXL-2014/7
_cell_angle_alpha 90
_cell_angle_beta 90
_cell_angle_gamma 90
_cell_formula_units_Z 12
_cell_length_a 22.1980(14)
_cell_length_b 22.1980(13)
_cell_length_c 22.1980(13)
_cell_measurement_reflns_used 9925
_cell_measurement_temperature 293(2)
_cell_measurement_theta_max 23.89
_cell_measurement_theta_min 2.25
_cell_volume 10938.1(11)
_computing_cell_refinement 'Bruker SMART'
_computing_data_collection 'Bruker SMART'
_computing_data_reduction 'Bruker SAINT'
_computing_molecular_graphics 'Bruker SHELXTL'
_computing_publication_material 'Bruker SHELXTL'
_computing_structure_refinement 'SHELXL-2014/7 (Sheldrick, 2014)'
_computing_structure_solution 'SHELXS-2014/7 (Sheldrick, 2014)'
_diffrn_ambient_temperature 293(2)
_diffrn_measured_fraction_theta_full 0.998
_diffrn_measured_fraction_theta_max 0.998
_diffrn_measurement_device_type 'CCD area detector'
_diffrn_measurement_method 'phi and omega scans'
_diffrn_radiation_type MoK\a
_diffrn_radiation_wavelength 0.71073
_diffrn_reflns_av_R_equivalents 0.1392
_diffrn_reflns_av_unetI/netI 0.0557
_diffrn_reflns_Laue_measured_fraction_full 0.998
_diffrn_reflns_Laue_measured_fraction_max 0.998
_diffrn_reflns_limit_h_max 26
_diffrn_reflns_limit_h_min -18
_diffrn_reflns_limit_k_max 26
_diffrn_reflns_limit_k_min -22
_diffrn_reflns_limit_l_max 25
_diffrn_reflns_limit_l_min -26
_diffrn_reflns_number 44793
_diffrn_reflns_point_group_measured_fraction_full 0.999
_diffrn_reflns_point_group_measured_fraction_max 0.999
_diffrn_reflns_theta_full 24.983
_diffrn_reflns_theta_max 24.983
_diffrn_reflns_theta_min 2.051
_diffrn_source 'fine-focus sealed tube'
_exptl_absorpt_coefficient_mu 0.628
_exptl_absorpt_correction_T_max 0.8926
_exptl_absorpt_correction_T_min 0.8398
_exptl_absorpt_correction_type multi-scan
_exptl_crystal_colour colorless
_exptl_crystal_density_diffrn 1.069
_exptl_crystal_density_method 'not measured'
_exptl_crystal_description block
_exptl_crystal_F_000 3528
_exptl_crystal_size_max 0.270
_exptl_crystal_size_mid 0.240
_exptl_crystal_size_min 0.220
_refine_diff_density_max 0.331
_refine_diff_density_min -1.044
_refine_diff_density_rms 0.052
_refine_ls_abs_structure_details
;
 Flack x determined using 782 quotients [(I+)-(I-)]/[(I+)+(I-)]
 (Parsons, Flack and Wagner, Acta Cryst. B69 (2013) 249-259).
;
_refine_ls_abs_structure_Flack 0.05(3)
_refine_ls_extinction_method none
_refine_ls_goodness_of_fit_ref 0.824
_refine_ls_hydrogen_treatment constr
_refine_ls_matrix_type full
_refine_ls_number_parameters 168
_refine_ls_number_reflns 3241
_refine_ls_number_restraints 0
_refine_ls_restrained_S_all 0.824
_refine_ls_R_factor_all 0.0618
_refine_ls_R_factor_gt 0.0416
_refine_ls_shift/su_max 0.001
_refine_ls_shift/su_mean 0.000
_refine_ls_structure_factor_coef Fsqd
_refine_ls_weighting_details 'w=1/[\s^2^(Fo^2^)+(0.0649P)^2^+8.0547P] where P=(Fo^2^+2Fc^2^)/3'
_refine_ls_weighting_scheme calc
_refine_ls_wR_factor_gt 0.0912
_refine_ls_wR_factor_ref 0.1024
_reflns_Friedel_coverage 0.664
_reflns_Friedel_fraction_full 1.000
_reflns_Friedel_fraction_max 1.000
_reflns_number_gt 2557
_reflns_number_total 3241
_reflns_threshold_expression 'I > 2\s(I)'
_cod_data_source_file ic6b01869_si_002.cif
_cod_data_source_block 1
_cod_depositor_comments
;
The following automatic conversions were performed:

data item '_exptl_absorpt_correction_type' value 'MULTI-SCAN' was
changed to 'multi-scan' in accordance with the
/home/saulius/struct/COD-crude-data/automatic-downloads/DataCite-retrospective/ACS/depositions/lib/dictionaries/cif_core.dic
dictionary named 'cif_core.dic' version 2.4.2 last updated on
2011-04-26.

Automatic conversion script
Id: cif_fix_values 6909 2019-04-08 15:41:33Z antanas 
;
_cod_original_cell_volume 10938(2)
_cod_database_code 4349033
_shelx_shelxl_version_number 2014/7
_shelx_space_group_comment
;
The symmetry employed for this shelxl refinement is uniquely defined
by the following loop, which should always be used as a source of
symmetry information in preference to the above space-group names.
They are only intended as comments.
;
_shelx_estimated_absorpt_t_min 0.849
_shelx_estimated_absorpt_t_max 0.874

loop_
_space_group_symop_operation_xyz
'x, y, z'
'-x, -y, z'
'x, -y, -z'
'-x, y, -z'
'z, x, y'
'y, z, x'
'-z, -x, y'
'-y, z, -x'
'z, -x, -y'
'-y, -z, x'
'-z, x, -y'
'y, -z, -x'
'-y, -x, -z'
'y, x, -z'
'y, -x, z'
'-y, x, z'
'-x, -z, -y'
'-z, -y, -x'
'x, z, -y'
'-z, y, x'
'x, -z, y'
'z, y, -x'
'-x, z, y'
'z, -y, x'

loop_
_atom_site_label
_atom_site_type_symbol
_atom_site_fract_x
_atom_site_fract_y
_atom_site_fract_z
_atom_site_U_iso_or_equiv
_atom_site_adp_type
_atom_site_occupancy
_atom_site_site_symmetry_order
_atom_site_calc_flag
_atom_site_refinement_flags_posn
_atom_site_refinement_flags_adp
_atom_site_refinement_flags_occupancy
Cd1 Cd 0.37466(2) 0.62534(2) 0.0000 0.0394(2) Uani 1 2 d S T P
N1 N 0.3527(3) 0.7036(2) -0.0602(2) 0.0469(14) Uani 1 1 d . . .
N2 N 0.2991(3) 0.7560(2) -0.1252(3) 0.0513(14) Uani 1 1 d . . .
O1 O 0.4312(2) 0.7039(3) 0.0673(2) 0.0699(15) Uani 1 1 d . . .
O2 O 0.4555(2) 0.6083(2) 0.05653(19) 0.0547(13) Uani 1 1 d . . .
C1 C 0.2707(3) 0.8163(3) -0.2116(3) 0.049(2) Uani 1 1 d . . .
H1 H 0.3039 0.8410 -0.2051 0.059 Uiso 1 1 calc R U .
C2 C 0.2587(3) 0.7677(3) -0.1734(3) 0.0461(19) Uani 1 1 d . . .
C3 C 0.3140(3) 0.7008(3) -0.1041(3) 0.0453(17) Uani 1 1 d . . .
H3 H 0.2984 0.6649 -0.1192 0.054 Uiso 1 1 calc R U .
C4 C 0.3640(3) 0.7634(3) -0.0521(3) 0.066(2) Uani 1 1 d . . .
H4 H 0.3902 0.7790 -0.0233 0.079 Uiso 1 1 calc R U .
C5 C 0.3321(4) 0.7973(3) -0.0917(4) 0.070(2) Uani 1 1 d . . .
H5 H 0.3323 0.8390 -0.0955 0.084 Uiso 1 1 calc R U .
C6 C 0.4626(3) 0.6590(4) 0.0809(3) 0.0475(18) Uani 1 1 d . . .
C7 C 0.5075(3) 0.6656(3) 0.1306(2) 0.0456(15) Uani 1 1 d . . .
C8 C 0.5232(3) 0.7207(3) 0.1538(3) 0.0466(17) Uani 1 1 d . . .
H8 H 0.5054 0.7554 0.1384 0.056 Uiso 1 1 calc R U .
C9 C 0.5342(3) 0.6142(3) 0.1551(3) 0.0471(17) Uani 1 1 d . . .
H9 H 0.5241 0.5764 0.1403 0.057 Uiso 1 1 calc R U .
C10 C 0.5756(3) 0.6191(3) 0.2010(3) 0.0458(16) Uani 1 1 d . . .
H10 H 0.5926 0.5842 0.2167 0.055 Uiso 1 1 calc R U .
C11 C 0.5654(3) 0.7254(3) 0.1998(3) 0.0531(19) Uani 1 1 d . . .
H11 H 0.5758 0.7632 0.2145 0.064 Uiso 1 1 calc R U .
C12 C 0.5924(3) 0.6739(3) 0.2244(3) 0.0430(17) Uani 1 1 d . . .
C13 C 0.6388(4) 0.6776(4) 0.2722(3) 0.048(2) Uani 1 1 d . . .
C14 C 0.6855(3) 0.6363(4) 0.2760(3) 0.047(2) Uani 1 1 d . . .
H14 H 0.6887 0.6062 0.2470 0.056 Uiso 1 1 calc R U .

loop_
_atom_site_aniso_label
_atom_site_aniso_U_11
_atom_site_aniso_U_22
_atom_site_aniso_U_33
_atom_site_aniso_U_23
_atom_site_aniso_U_13
_atom_site_aniso_U_12
Cd1 0.0449(3) 0.0449(3) 0.0284(3) -0.0082(3) -0.0082(3) 0.0011(3)
N1 0.054(3) 0.050(3) 0.037(3) 0.007(3) -0.014(3) -0.009(3)
N2 0.058(4) 0.046(3) 0.050(3) 0.012(3) -0.021(3) -0.012(3)
O1 0.065(3) 0.083(4) 0.062(3) 0.011(3) -0.034(3) -0.002(3)
O2 0.047(3) 0.081(4) 0.035(3) -0.012(2) -0.009(2) -0.007(2)
C1 0.046(4) 0.048(4) 0.053(4) 0.017(4) -0.021(3) -0.019(3)
C2 0.045(4) 0.050(4) 0.044(4) 0.019(3) -0.019(3) -0.025(3)
C3 0.055(5) 0.046(4) 0.034(3) 0.013(3) -0.012(3) -0.010(3)
C4 0.077(6) 0.055(5) 0.065(5) 0.011(4) -0.040(4) -0.017(4)
C5 0.083(6) 0.047(4) 0.081(6) 0.003(4) -0.039(5) -0.011(4)
C6 0.034(4) 0.082(5) 0.027(3) 0.001(4) -0.007(3) -0.013(4)
C7 0.035(4) 0.070(4) 0.031(3) -0.005(3) 0.000(3) 0.009(4)
C8 0.036(3) 0.059(4) 0.044(4) -0.012(3) -0.011(3) 0.014(3)
C9 0.042(4) 0.059(4) 0.041(4) -0.013(3) -0.006(3) 0.001(3)
C10 0.037(3) 0.056(4) 0.044(4) -0.014(3) -0.014(3) 0.014(3)
C11 0.048(4) 0.061(5) 0.051(4) -0.030(4) -0.019(3) 0.016(3)
C12 0.029(3) 0.057(4) 0.043(4) -0.029(3) -0.008(3) 0.020(3)
C13 0.054(5) 0.047(4) 0.043(4) -0.020(4) -0.023(4) 0.021(4)
C14 0.044(4) 0.046(5) 0.051(5) -0.021(4) -0.014(3) 0.022(4)

loop_
_atom_type_symbol
_atom_type_description
_atom_type_scat_dispersion_real
_atom_type_scat_dispersion_imag
_atom_type_scat_source
C C 0.0033 0.0016 'International Tables Vol C Tables 4.2.6.8 and 6.1.1.4'
H H 0.0000 0.0000 'International Tables Vol C Tables 4.2.6.8 and 6.1.1.4'
N N 0.0061 0.0033 'International Tables Vol C Tables 4.2.6.8 and 6.1.1.4'
O O 0.0106 0.0060 'International Tables Vol C Tables 4.2.6.8 and 6.1.1.4'
Cd Cd -0.8075 1.2024 'International Tables Vol C Tables 4.2.6.8 and 6.1.1.4'

loop_
_geom_angle_atom_site_label_1
_geom_angle_atom_site_label_2
_geom_angle_atom_site_label_3
_geom_angle
_geom_angle_site_symmetry_1
_geom_angle_site_symmetry_3
O2 Cd1 O2 92.6(3) 13_665 .
O2 Cd1 N1 130.03(19) 13_665 13_665
O2 Cd1 N1 108.98(18) . 13_665
O2 Cd1 N1 108.99(18) 13_665 .
O2 Cd1 N1 130.03(19) . .
N1 Cd1 N1 91.0(3) 13_665 .
O2 Cd1 O1 141.16(19) 13_665 .
O2 Cd1 O1 53.36(17) . .
N1 Cd1 O1 83.50(19) 13_665 .
N1 Cd1 O1 85.90(17) . .
O2 Cd1 O1 53.36(17) 13_665 13_665
O2 Cd1 O1 141.16(19) . 13_665
N1 Cd1 O1 85.91(17) 13_665 13_665
N1 Cd1 O1 83.50(19) . 13_665
O1 Cd1 O1 164.9(3) . 13_665
O2 Cd1 C6 26.6(2) 13_665 13_665
O2 Cd1 C6 117.8(2) . 13_665
N1 Cd1 C6 109.4(2) 13_665 13_665
N1 Cd1 C6 95.83(19) . 13_665
O1 Cd1 C6 166.9(2) . 13_665
O1 Cd1 C6 26.80(18) 13_665 13_665
C3 N1 C4 105.5(6) . .
C3 N1 Cd1 123.5(4) . .
C4 N1 Cd1 129.4(4) . .
C3 N2 C5 106.4(5) . .
C3 N2 C2 125.5(6) . .
C5 N2 C2 128.0(6) . .
C6 O1 Cd1 82.8(4) . .
C6 O2 Cd1 101.1(4) . .
C2 C1 C2 118.3(8) 8_665 .
C2 C1 H1 120.9 8_665 .
C2 C1 H1 120.9 . .
C1 C2 C1 121.7(8) 7_564 .
C1 C2 N2 119.7(6) 7_564 .
C1 C2 N2 118.5(6) . .
N1 C3 N2 112.2(6) . .
N1 C3 H3 123.9 . .
N2 C3 H3 123.9 . .
C5 C4 N1 111.0(6) . .
C5 C4 H4 124.5 . .
N1 C4 H4 124.5 . .
C4 C5 N2 104.9(6) . .
C4 C5 H5 127.6 . .
N2 C5 H5 127.6 . .
O1 C6 O2 122.5(6) . .
O1 C6 C7 118.1(7) . .
O2 C6 C7 119.2(7) . .
C8 C7 C9 118.3(6) . .
C8 C7 C6 122.2(6) . .
C9 C7 C6 119.5(6) . .
C7 C8 C11 120.9(6) . .
C7 C8 H8 119.6 . .
C11 C8 H8 119.6 . .
C10 C9 C7 120.6(6) . .
C10 C9 H9 119.7 . .
C7 C9 H9 119.7 . .
C9 C10 C12 122.1(6) . .
C9 C10 H10 118.9 . .
C12 C10 H10 118.9 . .
C8 C11 C12 120.9(6) . .
C8 C11 H11 119.5 . .
C12 C11 H11 119.5 . .
C10 C12 C11 117.2(5) . .
C10 C12 C13 120.7(6) . .
C11 C12 C13 122.1(6) . .
C14 C13 C14 118.5(9) . 12_566
C14 C13 C12 121.7(7) . .
C14 C13 C12 119.7(7) 12_566 .
C13 C14 C13 121.4(9) . 11_656
C13 C14 H14 119.3 . .
C13 C14 H14 119.3 11_656 .

loop_
_geom_bond_atom_site_label_1
_geom_bond_atom_site_label_2
_geom_bond_distance
_geom_bond_site_symmetry_2
Cd1 O2 2.221(4) 13_665
Cd1 O2 2.221(4) .
Cd1 N1 2.245(5) 13_665
Cd1 N1 2.245(5) .
Cd1 O1 2.616(5) .
Cd1 O1 2.616(5) 13_665
Cd1 C6 2.756(6) 13_665
N1 C3 1.299(7) .
N1 C4 1.364(9) .
N2 C3 1.354(8) .
N2 C5 1.390(8) .
N2 C2 1.421(8) .
O1 C6 1.252(8) .
O2 C6 1.258(8) .
C1 C2 1.368(8) 8_665
C1 C2 1.397(8) .
C1 H1 0.9300 .
C2 C1 1.368(8) 7_564
C3 H3 0.9300 .
C4 C5 1.355(10) .
C4 H4 0.9300 .
C5 H5 0.9300 .
C6 C7 1.494(8) .
C7 C8 1.373(9) .
C7 C9 1.396(9) .
C8 C11 1.390(8) .
C8 H8 0.9300 .
C9 C10 1.375(8) .
C9 H9 0.9300 .
C10 C12 1.374(8) .
C10 H10 0.9300 .
C11 C12 1.402(9) .
C11 H11 0.9300 .
C12 C13 1.482(9) .
C13 C14 1.387(7) .
C13 C14 1.393(7) 12_566
C14 C13 1.393(7) 11_656
C14 H14 0.9300 .

loop_
_geom_hbond_atom_site_label_D
_geom_hbond_atom_site_label_H
_geom_hbond_atom_site_label_A
_geom_hbond_distance_DH
_geom_hbond_distance_HA
_geom_hbond_distance_DA
_geom_hbond_angle_DHA
_geom_hbond_site_symmetry_A
C3 H3 O1 0.93 2.43 3.067(9) 126.1 13_665
C3 H3 O1 0.93 2.43 3.067(9) 126.1 13_665
C3 H3 O1 0.93 2.43 3.067(9) 126.1 13_665

loop_
_geom_torsion_atom_site_label_1
_geom_torsion_atom_site_label_2
_geom_torsion_atom_site_label_3
_geom_torsion_atom_site_label_4
_geom_torsion
_geom_torsion_site_symmetry_1
_geom_torsion_site_symmetry_4
C2 C1 C2 C1 3(2) 8_665 7_564
C2 C1 C2 N2 178.6(5) 8_665 .
C3 N2 C2 C1 30.8(13) . 7_564
C5 N2 C2 C1 -150.9(9) . 7_564
C3 N2 C2 C1 -145.0(8) . .
C5 N2 C2 C1 33.3(13) . .
C4 N1 C3 N2 -0.2(8) . .
Cd1 N1 C3 N2 166.8(5) . .
C5 N2 C3 N1 0.6(8) . .
C2 N2 C3 N1 179.2(6) . .
C3 N1 C4 C5 -0.2(9) . .
Cd1 N1 C4 C5 -166.2(6) . .
N1 C4 C5 N2 0.6(10) . .
C3 N2 C5 C4 -0.7(9) . .
C2 N2 C5 C4 -179.2(7) . .
Cd1 O1 C6 O2 4.4(6) . .
Cd1 O1 C6 C7 -171.6(5) . .
Cd1 O2 C6 O1 -5.3(7) . .
Cd1 O2 C6 C7 170.7(5) . .
O1 C6 C7 C8 -12.5(10) . .
O2 C6 C7 C8 171.3(6) . .
O1 C6 C7 C9 167.1(6) . .
O2 C6 C7 C9 -9.1(9) . .
C9 C7 C8 C11 0.9(10) . .
C6 C7 C8 C11 -179.5(6) . .
C8 C7 C9 C10 -0.3(9) . .
C6 C7 C9 C10 -179.9(6) . .
C7 C9 C10 C12 -0.3(10) . .
C7 C8 C11 C12 -0.8(10) . .
C9 C10 C12 C11 0.5(10) . .
C9 C10 C12 C13 -177.6(6) . .
C8 C11 C12 C10 0.1(10) . .
C8 C11 C12 C13 178.2(7) . .
C10 C12 C13 C14 31.0(13) . .
C11 C12 C13 C14 -147.0(9) . .
C10 C12 C13 C14 -149.5(9) . 12_566
C11 C12 C13 C14 32.5(13) . 12_566
C14 C13 C14 C13 3(2) 12_566 11_656
C12 C13 C14 C13 -177.7(5) . 11_656
